data_4062763
loop_
_publ_author_name
'Hoogervorst, Wilhelmus J.'
'Goubitz, Kees'
'Fraanje, Jan'
'Lutz, Martin'
'Spek, Anthony L.'
'Ernsting, Jan Meine'
'Elsevier, Cornelis J.'

_publ_section_title
;
Bis(imino)arylrhodium(III) Halide and Methyl Compounds
;
_journal_name_full Organometallics
_journal_paper_doi 10.1021/om049619q
_journal_year 2004
_chemical_formula_moiety 'C32 H34 Br2 N2 P Rh'
_chemical_formula_sum 'C32 H34 Br2 N2 P Rh'
_chemical_formula_weight 740.31
_space_group_IT_number 14
_symmetry_cell_setting monoclinic
_symmetry_space_group_name_Hall '-P 2ybc'
_symmetry_space_group_name_H-M 'P 1 21/c 1'
_cell_angle_alpha 90.00
_cell_angle_beta 121.8235(4)
_cell_angle_gamma 90.00
_cell_formula_units_Z 8
_cell_length_a 23.0455(1)
_cell_length_b 13.4782(1)
_cell_length_c 28.5576(2)
_cell_measurement_temperature 150(2)
_cell_volume 7536.91(8)
_diffrn_ambient_temperature 150(2)
_exptl_crystal_density_diffrn 1.305
_cod_original_sg_symbol_H-M 'P 21/c'
_cod_database_code 4062763

loop_
_symmetry_equiv_pos_as_xyz
'x, y, z'
'-x, y+1/2, -z+1/2'
'-x, -y, -z'
'x, -y-1/2, z-1/2'

loop_
_atom_site_label
_atom_site_type_symbol
_atom_site_fract_x
_atom_site_fract_y
_atom_site_fract_z
_atom_site_U_iso_or_equiv
_atom_site_adp_type
_atom_site_occupancy
_atom_site_symmetry_multiplicity
_atom_site_calc_flag
_atom_site_refinement_flags
_atom_site_disorder_assembly
_atom_site_disorder_group
Rh1 Rh 0.146527(9) 0.107529(12) 0.313195(7) 0.01946(5) Uani 1 1 d . . .
Br11 Br 0.122604(12) -0.063361(17) 0.259817(10) 0.02745(6) Uani 1 1 d . . .
Br21 Br 0.158885(12) 0.194404(18) 0.240336(9) 0.02788(6) Uani 1 1 d . . .
P1 P 0.13879(3) 0.03067(4) 0.38228(2) 0.02242(12) Uani 1 1 d . . .
N11 N 0.25362(10) 0.11759(14) 0.36261(8) 0.0246(4) Uani 1 1 d . . .
N21 N 0.04424(10) 0.15715(13) 0.27261(7) 0.0216(4) Uani 1 1 d . . .
C11 C 0.15814(12) 0.23426(16) 0.34806(9) 0.0237(5) Uani 1 1 d . . .
C21 C 0.09960(13) 0.29122(16) 0.33201(9) 0.0251(5) Uani 1 1 d . . .
C31 C 0.10767(15) 0.38307(17) 0.35716(10) 0.0320(6) Uani 1 1 d . . .
H31 H 0.0689 0.4226 0.3479 0.038 Uiso 1 1 calc R . .
C41 C 0.17309(15) 0.41638(18) 0.39600(11) 0.0370(6) Uani 1 1 d . . .
H41 H 0.1784 0.4789 0.4132 0.044 Uiso 1 1 calc R . .
C51 C 0.23088(15) 0.36040(19) 0.41028(10) 0.0354(6) Uani 1 1 d . . .
H51 H 0.2751 0.3850 0.4363 0.042 Uiso 1 1 calc R . .
C61 C 0.22311(13) 0.26763(17) 0.38583(10) 0.0268(5) Uani 1 1 d . . .
C71 C 0.27463(13) 0.19851(18) 0.39149(9) 0.0277(5) Uani 1 1 d . . .
H71 H 0.3219 0.2119 0.4154 0.033 Uiso 1 1 calc R . .
C81 C 0.03788(13) 0.24324(17) 0.28929(9) 0.0258(5) Uani 1 1 d . . .
H81 H -0.0055 0.2739 0.2741 0.031 Uiso 1 1 calc R . .
C91 C -0.01667(12) 0.10866(18) 0.22540(9) 0.0257(5) Uani 1 1 d . . .
H91 H -0.0094 0.0353 0.2299 0.031 Uiso 1 1 calc R . .
C101 C -0.08314(14) 0.1319(2) 0.22278(12) 0.0389(6) Uani 1 1 d . . .
H10A H -0.0764 0.1232 0.2594 0.058 Uiso 1 1 calc R . .
H10B H -0.1191 0.0868 0.1966 0.058 Uiso 1 1 calc R . .
H10C H -0.0966 0.2006 0.2106 0.058 Uiso 1 1 calc R . .
C111 C -0.02085(14) 0.1380(2) 0.17215(10) 0.0339(6) Uani 1 1 d . . .
H11A H -0.0270 0.2100 0.1670 0.051 Uiso 1 1 calc R . .
H11B H -0.0596 0.1042 0.1410 0.051 Uiso 1 1 calc R . .
H11C H 0.0214 0.1187 0.1742 0.051 Uiso 1 1 calc R . .
C121 C 0.30543(12) 0.05237(19) 0.36103(10) 0.0307(5) Uani 1 1 d . . .
H121 H 0.2810 -0.0063 0.3373 0.037 Uiso 1 1 calc R . .
C131 C 0.35881(15) 0.0147(2) 0.41794(12) 0.0455(7) Uani 1 1 d . . .
H13A H 0.3854 0.0708 0.4413 0.068 Uiso 1 1 calc R . .
H13B H 0.3894 -0.0318 0.4149 0.068 Uiso 1 1 calc R . .
H13C H 0.3362 -0.0192 0.4344 0.068 Uiso 1 1 calc R . .
C141 C 0.33941(14) 0.1082(2) 0.33490(11) 0.0364(6) Uani 1 1 d . . .
H14A H 0.3043 0.1417 0.3013 0.055 Uiso 1 1 calc R . .
H14B H 0.3643 0.0611 0.3257 0.055 Uiso 1 1 calc R . .
H14C H 0.3713 0.1575 0.3610 0.055 Uiso 1 1 calc R . .
C151 C 0.18388(13) 0.09715(18) 0.44791(10) 0.0288(5) Uani 1 1 d . . .
C161 C 0.24825(14) 0.0641(2) 0.49016(10) 0.0350(6) Uani 1 1 d . . .
H161 H 0.2667 0.0042 0.4859 0.042 Uiso 1 1 calc R . .
C171 C 0.28493(17) 0.1190(2) 0.53820(12) 0.0486(8) Uani 1 1 d . . .
H171 H 0.3289 0.0969 0.5664 0.058 Uiso 1 1 calc R . .
C181 C 0.25870(19) 0.2045(2) 0.54557(13) 0.0519(8) Uani 1 1 d . . .
H181 H 0.2842 0.2414 0.5787 0.062 Uiso 1 1 calc R . .
C191 C 0.19508(18) 0.2369(2) 0.50468(12) 0.0442(7) Uani 1 1 d . . .
H191 H 0.1764 0.2954 0.5102 0.053 Uiso 1 1 calc R . .
C201 C 0.15828(16) 0.18506(19) 0.45576(11) 0.0358(6) Uani 1 1 d . . .
H201 H 0.1153 0.2095 0.4273 0.043 Uiso 1 1 calc R . .
C211 C 0.17172(12) -0.09604(17) 0.40330(9) 0.0266(5) Uani 1 1 d . . .
C221 C 0.22104(14) -0.13601(19) 0.39483(10) 0.0343(6) Uani 1 1 d . . .
H221 H 0.2364 -0.0993 0.3750 0.041 Uiso 1 1 calc R . .
C231 C 0.24808(17) -0.2295(2) 0.41530(11) 0.0442(7) Uani 1 1 d . . .
H231 H 0.2832 -0.2550 0.4107 0.053 Uiso 1 1 calc R . .
C241 C 0.22453(16) -0.2852(2) 0.44211(11) 0.0441(7) Uani 1 1 d . . .
H241 H 0.2426 -0.3496 0.4552 0.053 Uiso 1 1 calc R . .
C251 C 0.17454(15) -0.2476(2) 0.45001(11) 0.0413(7) Uani 1 1 d . . .
H251 H 0.1579 -0.2864 0.4682 0.050 Uiso 1 1 calc R . .
C261 C 0.14857(14) -0.15302(19) 0.43134(10) 0.0332(6) Uani 1 1 d . . .
H261 H 0.1150 -0.1268 0.4376 0.040 Uiso 1 1 calc R . .
C271 C 0.05139(13) 0.01039(17) 0.36497(10) 0.0267(5) Uani 1 1 d . . .
C281 C 0.01297(13) -0.05450(18) 0.32114(10) 0.0293(5) Uani 1 1 d . . .
H281 H 0.0316 -0.0791 0.3006 0.035 Uiso 1 1 calc R . .
C291 C -0.05194(14) -0.08357(19) 0.30714(11) 0.0344(6) Uani 1 1 d . . .
H291 H -0.0775 -0.1280 0.2773 0.041 Uiso 1 1 calc R . .
C301 C -0.07965(14) -0.0478(2) 0.33677(12) 0.0364(6) Uani 1 1 d . . .
H301 H -0.1243 -0.0671 0.3271 0.044 Uiso 1 1 calc R . .
C311 C -0.04205(15) 0.0159(2) 0.38034(12) 0.0398(6) Uani 1 1 d . . .
H311 H -0.0609 0.0396 0.4009 0.048 Uiso 1 1 calc R . .
C321 C 0.02320(14) 0.04596(19) 0.39470(11) 0.0329(6) Uani 1 1 d . . .
H321 H 0.0484 0.0905 0.4246 0.039 Uiso 1 1 calc R . .
Rh2 Rh 0.377169(9) 0.773516(13) 0.240440(7) 0.02121(5) Uani 1 1 d . . .
Br12 Br 0.438656(14) 0.606759(18) 0.291238(11) 0.03379(6) Uani 1 1 d . . .
Br22 Br 0.428253(14) 0.84658(2) 0.335715(10) 0.03638(7) Uani 1 1 d . . .
P2 P 0.32271(3) 0.71287(4) 0.15123(3) 0.02584(13) Uani 1 1 d . . .
N12 N 0.28616(10) 0.76505(15) 0.23865(8) 0.0293(5) Uani 1 1 d . . .
N22 N 0.45668(10) 0.83750(14) 0.23510(8) 0.0246(4) Uani 1 1 d . . .
C12 C 0.34151(12) 0.90455(16) 0.21533(9) 0.0247(5) Uani 1 1 d . . .
C22 C 0.38099(12) 0.97165(17) 0.20729(9) 0.0270(5) Uani 1 1 d . . .
C32 C 0.35641(14) 1.06878(18) 0.19135(11) 0.0359(6) Uani 1 1 d . . .
H32 H 0.3819 1.1163 0.1849 0.043 Uiso 1 1 calc R . .
C42 C 0.29439(15) 1.0945(2) 0.18518(11) 0.0414(7) Uani 1 1 d . . .
H42 H 0.2775 1.1600 0.1739 0.050 Uiso 1 1 calc R . .
C52 C 0.25628(14) 1.0270(2) 0.19500(11) 0.0395(7) Uani 1 1 d . . .
H52 H 0.2145 1.0468 0.1912 0.047 Uiso 1 1 calc R . .
C62 C 0.28019(13) 0.93005(19) 0.21041(10) 0.0308(5) Uani 1 1 d . . .
C72 C 0.25185(13) 0.8477(2) 0.22467(10) 0.0338(6) Uani 1 1 d . . .
H72 H 0.2103 0.8538 0.2238 0.041 Uiso 1 1 calc R . .
C82 C 0.44512(13) 0.92901(17) 0.21909(10) 0.0273(5) Uani 1 1 d . . .
H82 H 0.4772 0.9666 0.2152 0.033 Uiso 1 1 calc R . .
C92 C 0.52428(12) 0.79267(18) 0.25313(11) 0.0307(5) Uani 1 1 d . . .
H92 H 0.5201 0.7193 0.2556 0.037 Uiso 1 1 calc R . .
C102 C 0.54672(16) 0.8117(2) 0.21221(14) 0.0442(7) Uani 1 1 d . . .
H10D H 0.5094 0.7945 0.1750 0.066 Uiso 1 1 calc R . .
H10E H 0.5868 0.7708 0.2221 0.066 Uiso 1 1 calc R . .
H10F H 0.5584 0.8819 0.2134 0.066 Uiso 1 1 calc R . .
C112 C 0.57601(14) 0.8303(2) 0.31070(12) 0.0445(7) Uani 1 1 d . . .
H11D H 0.5816 0.9021 0.3095 0.067 Uiso 1 1 calc R . .
H11E H 0.6200 0.7973 0.3242 0.067 Uiso 1 1 calc R . .
H11F H 0.5598 0.8156 0.3355 0.067 Uiso 1 1 calc R . .
C122 C 0.26348(15) 0.6795(2) 0.25793(12) 0.0400(7) Uani 1 1 d . . .
H122 H 0.2921 0.6207 0.2615 0.048 Uiso 1 1 calc R . .
C132 C 0.18897(16) 0.6533(3) 0.21723(15) 0.0553(9) Uani 1 1 d . . .
H13D H 0.1599 0.7089 0.2143 0.083 Uiso 1 1 calc R . .
H13E H 0.1767 0.5942 0.2302 0.083 Uiso 1 1 calc R . .
H13F H 0.1824 0.6398 0.1810 0.083 Uiso 1 1 calc R . .
C142 C 0.2762(2) 0.7032(3) 0.31466(14) 0.0576(9) Uani 1 1 d . . .
H14D H 0.3248 0.7171 0.3401 0.086 Uiso 1 1 calc R . .
H14E H 0.2626 0.6464 0.3282 0.086 Uiso 1 1 calc R . .
H14F H 0.2492 0.7615 0.3122 0.086 Uiso 1 1 calc R . .
C152 C 0.26789(18) 0.8092(2) 0.10309(11) 0.0488(8) Uani 1 1 d . . .
C162 C 0.19869(19) 0.8190(3) 0.08810(13) 0.0615(10) Uani 1 1 d . . .
H162 H 0.1794 0.7715 0.1006 0.074 Uiso 1 1 calc R . .
C172 C 0.1592(2) 0.8975(3) 0.05534(15) 0.0780(13) Uani 1 1 d . . .
H172 H 0.1125 0.9031 0.0440 0.094 Uiso 1 1 calc R . .
C182 C 0.1896(3) 0.9673(3) 0.03961(18) 0.0824(14) Uani 1 1 d . . .
H182 H 0.1627 1.0218 0.0179 0.099 Uiso 1 1 calc R . .
C192 C 0.2545(3) 0.9623(3) 0.05322(14) 0.0792(13) Uani 1 1 d . . .
H192 H 0.2733 1.0123 0.0416 0.095 Uiso 1 1 calc R . .
C202 C 0.2963(2) 0.8785(2) 0.08646(13) 0.0669(11) Uani 1 1 d . . .
H202 H 0.3425 0.8725 0.0963 0.080 Uiso 1 1 calc R . .
C212 C 0.26550(13) 0.6055(2) 0.13301(12) 0.0365(6) Uani 1 1 d . . .
C222 C 0.20897(16) 0.5935(3) 0.08000(13) 0.0527(8) Uani 1 1 d . . .
H222 H 0.1970 0.6438 0.0531 0.063 Uiso 1 1 calc R . .
C232 C 0.16970(18) 0.5064(3) 0.06660(16) 0.0680(12) Uani 1 1 d . . .
H232 H 0.1307 0.4987 0.0305 0.082 Uiso 1 1 calc R . .
C242 C 0.1864(2) 0.4334(3) 0.10402(17) 0.0654(11) Uani 1 1 d . . .
H242 H 0.1590 0.3753 0.0943 0.078 Uiso 1 1 calc R . .
C252 C 0.24312(18) 0.4432(2) 0.15618(17) 0.0552(9) Uani 1 1 d . . .
H252 H 0.2553 0.3914 0.1823 0.066 Uiso 1 1 calc R . .
C262 C 0.28280(15) 0.5290(2) 0.17086(13) 0.0417(7) Uani 1 1 d . . .
H262 H 0.3219 0.5353 0.2070 0.050 Uiso 1 1 calc R . .
C272 C 0.37593(12) 0.66643(17) 0.12625(10) 0.0268(5) Uani 1 1 d . . .
C282 C 0.43355(14) 0.61170(17) 0.16144(11) 0.0322(6) Uani 1 1 d . . .
H282 H 0.4469 0.6040 0.1989 0.039 Uiso 1 1 calc R . .
C292 C 0.47219(15) 0.5679(2) 0.14286(12) 0.0397(6) Uani 1 1 d . . .
H292 H 0.5117 0.5305 0.1675 0.048 Uiso 1 1 calc R . .
C302 C 0.45314(16) 0.5786(3) 0.08862(13) 0.0519(8) Uani 1 1 d . . .
H302 H 0.4799 0.5496 0.0759 0.062 Uiso 1 1 calc R . .
C312 C 0.39521(18) 0.6315(3) 0.05294(13) 0.0652(10) Uani 1 1 d . . .
H312 H 0.3817 0.6381 0.0154 0.078 Uiso 1 1 calc R . .
C322 C 0.35639(15) 0.6750(3) 0.07135(11) 0.0469(7) Uani 1 1 d . . .
H322 H 0.3163 0.7110 0.0464 0.056 Uiso 1 1 calc R . .

loop_
_atom_site_aniso_label
_atom_site_aniso_U_11
_atom_site_aniso_U_22
_atom_site_aniso_U_33
_atom_site_aniso_U_23
_atom_site_aniso_U_13
_atom_site_aniso_U_12
Rh1 0.01936(9) 0.01953(9) 0.02044(8) 0.00025(7) 0.01114(7) 0.00162(7)
Br11 0.02882(13) 0.02464(12) 0.03064(12) -0.00327(9) 0.01687(11) 0.00251(10)
Br21 0.02835(13) 0.03198(13) 0.02777(12) 0.00665(10) 0.01786(11) 0.00626(10)
P1 0.0241(3) 0.0218(3) 0.0220(3) 0.0006(2) 0.0126(3) -0.0005(2)
N11 0.0210(10) 0.0291(11) 0.0240(10) 0.0045(8) 0.0121(9) 0.0021(8)
N21 0.0218(10) 0.0217(10) 0.0234(9) 0.0030(8) 0.0133(8) 0.0027(8)
C11 0.0325(13) 0.0199(11) 0.0234(11) 0.0016(9) 0.0178(11) -0.0004(10)
C21 0.0345(14) 0.0197(11) 0.0265(12) 0.0020(9) 0.0199(11) 0.0025(10)
C31 0.0460(16) 0.0203(12) 0.0339(13) 0.0019(10) 0.0239(13) 0.0039(11)
C41 0.0541(18) 0.0213(13) 0.0373(14) -0.0066(11) 0.0252(14) -0.0029(12)
C51 0.0408(16) 0.0326(14) 0.0308(13) -0.0063(11) 0.0177(12) -0.0114(12)
C61 0.0316(14) 0.0243(12) 0.0279(12) 0.0007(10) 0.0180(11) -0.0033(10)
C71 0.0211(12) 0.0349(14) 0.0239(11) -0.0009(10) 0.0097(10) -0.0051(10)
C81 0.0276(13) 0.0251(12) 0.0275(12) 0.0038(10) 0.0164(11) 0.0051(10)
C91 0.0198(12) 0.0267(12) 0.0274(12) 0.0017(9) 0.0102(10) 0.0021(9)
C101 0.0240(14) 0.0405(15) 0.0494(16) -0.0072(13) 0.0174(13) 0.0012(11)
C111 0.0313(14) 0.0371(14) 0.0239(12) 0.0029(10) 0.0082(11) -0.0017(11)
C121 0.0225(13) 0.0341(14) 0.0338(13) 0.0015(11) 0.0137(11) 0.0039(10)
C131 0.0362(16) 0.0543(18) 0.0416(16) 0.0108(14) 0.0174(14) 0.0159(14)
C141 0.0286(14) 0.0436(16) 0.0424(15) 0.0031(12) 0.0225(13) 0.0020(12)
C151 0.0333(14) 0.0316(13) 0.0247(11) -0.0004(10) 0.0175(11) -0.0071(11)
C161 0.0352(15) 0.0394(15) 0.0291(13) -0.0044(11) 0.0161(12) -0.0095(12)
C171 0.0426(18) 0.065(2) 0.0312(14) -0.0096(14) 0.0149(14) -0.0189(15)
C181 0.067(2) 0.058(2) 0.0355(16) -0.0190(14) 0.0302(17) -0.0275(17)
C191 0.075(2) 0.0297(14) 0.0424(16) -0.0090(12) 0.0408(17) -0.0119(14)
C201 0.0525(18) 0.0297(14) 0.0304(13) -0.0015(11) 0.0254(13) -0.0052(12)
C211 0.0264(13) 0.0254(12) 0.0200(11) 0.0005(9) 0.0068(10) -0.0013(10)
C221 0.0388(16) 0.0342(14) 0.0295(13) 0.0044(11) 0.0178(12) 0.0072(12)
C231 0.057(2) 0.0384(16) 0.0323(14) 0.0028(12) 0.0201(14) 0.0185(14)
C241 0.058(2) 0.0273(14) 0.0268(13) 0.0044(11) 0.0082(14) 0.0057(13)
C251 0.0434(17) 0.0356(15) 0.0294(13) 0.0082(11) 0.0085(13) -0.0080(13)
C261 0.0332(15) 0.0324(14) 0.0279(12) 0.0062(10) 0.0118(11) -0.0020(11)
C271 0.0296(13) 0.0241(12) 0.0320(12) 0.0068(10) 0.0201(11) 0.0025(10)
C281 0.0300(14) 0.0267(13) 0.0352(13) 0.0024(10) 0.0199(12) -0.0017(10)
C291 0.0309(14) 0.0305(14) 0.0410(15) 0.0018(11) 0.0184(12) -0.0042(11)
C301 0.0260(14) 0.0359(15) 0.0538(17) 0.0075(13) 0.0254(13) 0.0017(11)
C311 0.0405(16) 0.0403(16) 0.0525(17) 0.0091(13) 0.0340(15) 0.0102(13)
C321 0.0379(15) 0.0309(14) 0.0335(13) 0.0024(11) 0.0213(12) 0.0028(11)
Rh2 0.01939(9) 0.01980(9) 0.02507(9) -0.00248(7) 0.01215(8) -0.00057(7)
Br12 0.03838(15) 0.02844(13) 0.04027(14) 0.00869(11) 0.02465(13) 0.00683(11)
Br22 0.03705(15) 0.03937(15) 0.02981(13) -0.00908(11) 0.01564(12) -0.00511(12)
P2 0.0249(3) 0.0231(3) 0.0265(3) -0.0045(2) 0.0116(3) 0.0017(2)
N12 0.0233(11) 0.0359(12) 0.0342(11) -0.0090(9) 0.0189(9) -0.0055(9)
N22 0.0195(10) 0.0244(10) 0.0284(10) -0.0013(8) 0.0115(9) -0.0009(8)
C12 0.0240(12) 0.0221(12) 0.0238(11) -0.0063(9) 0.0096(10) 0.0018(9)
C22 0.0273(13) 0.0194(11) 0.0265(12) -0.0037(9) 0.0088(10) 0.0001(10)
C32 0.0374(16) 0.0219(13) 0.0341(13) -0.0050(10) 0.0090(12) -0.0029(11)
C42 0.0376(16) 0.0264(14) 0.0399(15) -0.0034(11) 0.0064(13) 0.0108(12)
C52 0.0279(14) 0.0394(15) 0.0387(15) -0.0127(12) 0.0090(12) 0.0112(12)
C62 0.0254(13) 0.0321(14) 0.0305(12) -0.0105(10) 0.0118(11) 0.0014(10)
C72 0.0253(13) 0.0436(16) 0.0347(13) -0.0144(12) 0.0172(12) -0.0007(12)
C82 0.0256(13) 0.0234(12) 0.0331(13) -0.0025(10) 0.0155(11) -0.0061(10)
C92 0.0224(13) 0.0263(13) 0.0454(15) 0.0024(11) 0.0193(12) 0.0021(10)
C102 0.0408(17) 0.0359(15) 0.073(2) 0.0062(14) 0.0419(17) 0.0023(13)
C112 0.0198(14) 0.0447(17) 0.0537(18) -0.0033(14) 0.0088(13) 0.0011(12)
C122 0.0384(16) 0.0399(15) 0.0571(18) -0.0064(13) 0.0356(15) -0.0075(13)
C132 0.0417(19) 0.064(2) 0.073(2) -0.0166(18) 0.0395(18) -0.0188(16)
C142 0.071(2) 0.064(2) 0.057(2) -0.0009(16) 0.046(2) -0.0110(18)
C152 0.061(2) 0.0375(16) 0.0289(14) -0.0077(12) 0.0103(14) 0.0112(15)
C162 0.060(2) 0.074(2) 0.0368(16) -0.0069(16) 0.0161(16) 0.0358(19)
C172 0.068(3) 0.087(3) 0.051(2) -0.012(2) 0.013(2) 0.041(2)
C182 0.108(4) 0.046(2) 0.061(2) -0.0129(19) 0.022(3) 0.013(2)
C192 0.105(4) 0.049(2) 0.0389(19) -0.0108(16) 0.008(2) -0.003(2)
C202 0.096(3) 0.0390(18) 0.0340(16) -0.0068(14) 0.0127(19) -0.0087(18)
C212 0.0253(14) 0.0437(16) 0.0475(16) -0.0242(13) 0.0241(13) -0.0104(12)
C222 0.0419(18) 0.077(2) 0.0439(17) -0.0241(16) 0.0257(15) -0.0223(16)
C232 0.050(2) 0.099(3) 0.064(2) -0.050(2) 0.0362(19) -0.046(2)
C242 0.068(3) 0.068(2) 0.092(3) -0.048(2) 0.065(2) -0.045(2)
C252 0.057(2) 0.0385(17) 0.097(3) -0.0248(17) 0.059(2) -0.0143(15)
C262 0.0370(16) 0.0324(15) 0.0629(19) -0.0138(14) 0.0313(15) -0.0067(12)
C272 0.0260(13) 0.0269(12) 0.0305(12) -0.0081(10) 0.0170(11) -0.0085(10)
C282 0.0458(16) 0.0219(12) 0.0382(14) 0.0008(10) 0.0285(13) 0.0014(11)
C292 0.0422(17) 0.0369(15) 0.0488(16) 0.0017(12) 0.0301(15) 0.0049(13)
C302 0.0395(18) 0.078(2) 0.0502(18) -0.0160(16) 0.0319(16) 0.0016(16)
C312 0.047(2) 0.123(3) 0.0299(15) -0.0085(18) 0.0231(15) 0.010(2)
C322 0.0291(15) 0.080(2) 0.0289(14) -0.0030(14) 0.0135(12) 0.0054(15)

loop_
_geom_bond_atom_site_label_1
_geom_bond_atom_site_label_2
_geom_bond_distance
_geom_bond_site_symmetry_2
_geom_bond_publ_flag
Rh1 C11 1.923(2) . ?
Rh1 N11 2.104(2) . ?
Rh1 N21 2.1133(19) . ?
Rh1 P1 2.3169(6) . ?
Rh1 Br21 2.5311(3) . ?
Rh1 Br11 2.6545(3) . ?
P1 C271 1.824(2) . ?
P1 C151 1.828(2) . ?
P1 C211 1.837(2) . ?
N11 C71 1.297(3) . ?
N11 C121 1.502(3) . ?
N21 C81 1.292(3) . ?
N21 C91 1.490(3) . ?
C11 C61 1.380(3) . ?
C11 C21 1.403(3) . ?
C21 C31 1.394(3) . ?
C21 C81 1.449(3) . ?
C31 C41 1.393(4) . ?
C31 H31 0.9500 . ?
C41 C51 1.392(4) . ?
C41 H41 0.9500 . ?
C51 C61 1.397(3) . ?
C51 H51 0.9500 . ?
C61 C71 1.450(3) . ?
C71 H71 0.9500 . ?
C81 H81 0.9500 . ?
C91 C111 1.524(3) . ?
C91 C101 1.526(3) . ?
C91 H91 1.0000 . ?
C101 H10A 0.9800 . ?
C101 H10B 0.9800 . ?
C101 H10C 0.9800 . ?
C111 H11A 0.9800 . ?
C111 H11B 0.9800 . ?
C111 H11C 0.9800 . ?
C121 C131 1.518(4) . ?
C121 C141 1.534(3) . ?
C121 H121 1.0000 . ?
C131 H13A 0.9800 . ?
C131 H13B 0.9800 . ?
C131 H13C 0.9800 . ?
C141 H14A 0.9800 . ?
C141 H14B 0.9800 . ?
C141 H14C 0.9800 . ?
C151 C201 1.393(4) . ?
C151 C161 1.403(4) . ?
C161 C171 1.386(4) . ?
C161 H161 0.9500 . ?
C171 C181 1.368(5) . ?
C171 H171 0.9500 . ?
C181 C191 1.378(5) . ?
C181 H181 0.9500 . ?
C191 C201 1.382(4) . ?
C191 H191 0.9500 . ?
C201 H201 0.9500 . ?
C211 C221 1.389(4) . ?
C211 C261 1.402(3) . ?
C221 C231 1.390(4) . ?
C221 H221 0.9500 . ?
C231 C241 1.372(4) . ?
C231 H231 0.9500 . ?
C241 C251 1.382(4) . ?
C241 H241 0.9500 . ?
C251 C261 1.389(4) . ?
C251 H251 0.9500 . ?
C261 H261 0.9500 . ?
C271 C281 1.395(3) . ?
C271 C321 1.398(3) . ?
C281 C291 1.386(4) . ?
C281 H281 0.9500 . ?
C291 C301 1.388(4) . ?
C291 H291 0.9500 . ?
C301 C311 1.378(4) . ?
C301 H301 0.9500 . ?
C311 C321 1.394(4) . ?
C311 H311 0.9500 . ?
C321 H321 0.9500 . ?
Rh2 C12 1.920(2) . ?
Rh2 N12 2.0739(19) . ?
Rh2 N22 2.1023(19) . ?
Rh2 P2 2.3155(6) . ?
Rh2 Br22 2.5260(3) . ?
Rh2 Br12 2.6450(3) . ?
P2 C272 1.824(2) . ?
P2 C152 1.827(3) . ?
P2 C212 1.839(3) . ?
N12 C72 1.301(3) . ?
N12 C122 1.487(3) . ?
N22 C82 1.293(3) . ?
N22 C92 1.487(3) . ?
C12 C22 1.385(3) . ?
C12 C62 1.388(3) . ?
C22 C32 1.404(3) . ?
C22 C82 1.450(3) . ?
C32 C42 1.389(4) . ?
C32 H32 0.9500 . ?
C42 C52 1.391(4) . ?
C42 H42 0.9500 . ?
C52 C62 1.397(4) . ?
C52 H52 0.9500 . ?
C62 C72 1.451(4) . ?
C72 H72 0.9500 . ?
C82 H82 0.9500 . ?
C92 C112 1.521(4) . ?
C92 C102 1.528(4) . ?
C92 H92 1.0000 . ?
C102 H10D 0.9800 . ?
C102 H10E 0.9800 . ?
C102 H10F 0.9800 . ?
C112 H11D 0.9800 . ?
C112 H11E 0.9800 . ?
C112 H11F 0.9800 . ?
C122 C142 1.521(4) . ?
C122 C132 1.523(4) . ?
C122 H122 1.0000 . ?
C132 H13D 0.9800 . ?
C132 H13E 0.9800 . ?
C132 H13F 0.9800 . ?
C142 H14D 0.9800 . ?
C142 H14E 0.9800 . ?
C142 H14F 0.9800 . ?
C152 C202 1.362(5) . ?
C152 C162 1.423(5) . ?
C162 C172 1.387(5) . ?
C162 H162 0.9500 . ?
C172 C182 1.380(6) . ?
C172 H172 0.9500 . ?
C182 C192 1.335(7) . ?
C182 H182 0.9500 . ?
C192 C202 1.463(5) . ?
C192 H192 0.9500 . ?
C202 H202 0.9500 . ?
C212 C222 1.391(4) . ?
C212 C262 1.391(4) . ?
C222 C232 1.407(5) . ?
C222 H222 0.9500 . ?
C232 C242 1.351(6) . ?
C232 H232 0.9500 . ?
C242 C252 1.376(5) . ?
C242 H242 0.9500 . ?
C252 C262 1.395(4) . ?
C252 H252 0.9500 . ?
C262 H262 0.9500 . ?
C272 C282 1.382(4) . ?
C272 C322 1.389(3) . ?
C282 C292 1.386(4) . ?
C282 H282 0.9500 . ?
C292 C302 1.377(4) . ?
C292 H292 0.9500 . ?
C302 C312 1.376(5) . ?
C302 H302 0.9500 . ?
C312 C322 1.385(4) . ?
C312 H312 0.9500 . ?
C322 H322 0.9500 . ?
